data_1501788
loop_
_publ_author_name
'Nomura, Kotohiro'
'Fukuda, Hiroya'
'Katao, Shohei'
'Fujiki, Michiya'
'Kim, Hyun Joon'
'Kim, Dong-Hyun'
'Saeed, Irfan'

_publ_section_title
;
 Olefin Polymerization by Half-Titanocenes Containing \h2-Pyrazolato
 Ligands&#x2212;MAO Catalyst Systems
;
_journal_issue 7
_journal_name_full Macromolecules
_journal_page_first 1986
_journal_paper_doi 10.1021/ma200018z
_journal_volume 44
_journal_year 2011
_chemical_formula_moiety 'C18 H28 Cl2 N2 Ti '
_chemical_formula_sum 'C18 H28 Cl2 N2 Ti'
_chemical_formula_weight 391.24
_space_group_IT_number 15
_symmetry_cell_setting monoclinic
_symmetry_Int_Tables_number 15
_symmetry_space_group_name_Hall '-C 2yc'
_symmetry_space_group_name_H-M 'C 1 2/c 1'
_cell_angle_alpha 90.0000
_cell_angle_beta 92.5986(9)
_cell_angle_gamma 90.0000
_cell_formula_units_Z 8
_cell_length_a 30.9170(8)
_cell_length_b 10.5621(3)
_cell_length_c 12.0811(3)
_cell_measurement_reflns_used 11085
_cell_measurement_temperature 123.1
_cell_measurement_theta_max 25.3
_cell_measurement_theta_min 3.2
_cell_volume 3941.01(18)
_computing_cell_refinement PROCESS-AUTO
_computing_data_collection PROCESS-AUTO
_computing_data_reduction CrystalStructure
_computing_publication_material 'CrystalStructure 3.8'
_computing_structure_refinement SHELXL
_computing_structure_solution SIR92
_diffrn_ambient_temperature 123.1
_diffrn_detector_area_resol_mean 10.00
_diffrn_measured_fraction_theta_full 0.997
_diffrn_measured_fraction_theta_max 0.997
_diffrn_measurement_device_type 'Rigaku RAXIS-RAPID'
_diffrn_measurement_method \w
_diffrn_radiation_type 'Mo K\a'
_diffrn_radiation_wavelength 0.71075
_diffrn_reflns_av_R_equivalents 0.028
_diffrn_reflns_limit_h_max 37
_diffrn_reflns_limit_h_min -37
_diffrn_reflns_limit_k_max 12
_diffrn_reflns_limit_k_min -12
_diffrn_reflns_limit_l_max 14
_diffrn_reflns_limit_l_min -14
_diffrn_reflns_number 14607
_diffrn_reflns_theta_full 25.31
_diffrn_reflns_theta_max 25.31
_exptl_absorpt_coefficient_mu 0.706
_exptl_absorpt_correction_T_max 0.952
_exptl_absorpt_correction_T_min 0.865
_exptl_absorpt_correction_type multi-scan
_exptl_absorpt_process_details
;
    Higashi, T. (1995). Program for Absorption Correction.
    Rigaku Corporation, Tokyo, Japan.
;
_exptl_crystal_colour orange
_exptl_crystal_density_diffrn 1.319
_exptl_crystal_density_method 'not measured'
_exptl_crystal_description block
_exptl_crystal_F_000 1648.00
_exptl_crystal_size_max 0.12
_exptl_crystal_size_mid 0.10
_exptl_crystal_size_min 0.07
_refine_diff_density_max 0.45
_refine_diff_density_min -0.41
_refine_ls_extinction_method none
_refine_ls_goodness_of_fit_ref 1.097
_refine_ls_hydrogen_treatment refall
_refine_ls_number_parameters 209
_refine_ls_number_reflns 3594
_refine_ls_R_factor_gt 0.0283
_refine_ls_shift/su_max 0.0000
_refine_ls_structure_factor_coef Fsqd
_refine_ls_weighting_details 'w = 1/[\s^2^(Fo^2^)+(0.0251P)^2^+7.2175P] where P=(Fo^2^+2Fc^2^)/3'
_refine_ls_weighting_scheme calc
_refine_ls_wR_factor_ref 0.0748
_reflns_number_gt 3025
_reflns_number_total 3594
_reflns_threshold_expression F^2^>2.0\s(F^2^)
_cod_data_source_file ma200018z_si_003.cif
_cod_data_source_block '_tBuCpTi(35iPr2N2C3H)'
_cod_original_cell_volume 3941.00(18)
_cod_original_formula_sum 'C18 H28 Cl2 N2 Ti '
_cod_database_code 1501788

loop_
_symmetry_equiv_pos_site_id
_symmetry_equiv_pos_as_xyz
1 +X,+Y,+Z
2 -X,+Y,1/2-Z
3 -X,-Y,-Z
4 +X,-Y,1/2+Z
5 1/2+X,1/2+Y,+Z
6 1/2-X,1/2+Y,1/2-Z
7 1/2-X,1/2-Y,-Z
8 1/2+X,1/2-Y,1/2+Z

loop_
_atom_site_label
_atom_site_type_symbol
_atom_site_fract_x
_atom_site_fract_y
_atom_site_fract_z
_atom_site_U_iso_or_equiv
_atom_site_adp_type
_atom_site_occupancy
_atom_site_symmetry_multiplicity
_atom_site_calc_flag
_atom_site_refinement_flags
Ti(1) Ti 0.368253(11) 0.33878(3) 0.15654(3) 0.01616(10) Uani 1.00 1 d .
Cl(1) Cl 0.336388(16) 0.28612(5) 0.31844(4) 0.02320(13) Uani 1.00 1 d .
Cl(2) Cl 0.397224(16) 0.52944(5) 0.21152(5) 0.02771(14) Uani 1.00 1 d .
N(1) N 0.40462(5) 0.17906(16) 0.16341(14) 0.0193(3) Uani 1.00 1 d .
N(2) N 0.42687(5) 0.27617(16) 0.11680(14) 0.0194(3) Uani 1.00 1 d .
C(1) C 0.30094(6) 0.42249(19) 0.07381(16) 0.0173(4) Uani 1.00 1 d .
C(2) C 0.33597(6) 0.4573(2) 0.00813(17) 0.0214(4) Uani 1.00 1 d .
C(3) C 0.35480(7) 0.3465(2) -0.03340(17) 0.0252(4) Uani 1.00 1 d .
C(4) C 0.33233(7) 0.2414(2) 0.00708(17) 0.0233(4) Uani 1.00 1 d .
C(5) C 0.29943(6) 0.28847(19) 0.07322(17) 0.0194(4) Uani 1.00 1 d .
C(6) C 0.26780(6) 0.51368(19) 0.11924(17) 0.0197(4) Uani 1.00 1 d .
C(7) C 0.24097(7) 0.5631(2) 0.01742(18) 0.0249(4) Uani 1.00 1 d .
C(8) C 0.23761(7) 0.4456(2) 0.19687(18) 0.0257(4) Uani 1.00 1 d .
C(9) C 0.28893(7) 0.6254(2) 0.1797(2) 0.0326(5) Uani 1.00 1 d .
C(10) C 0.42890(6) 0.0736(2) 0.16118(18) 0.0221(4) Uani 1.00 1 d .
C(11) C 0.46766(7) 0.1056(2) 0.11311(19) 0.0258(4) Uani 1.00 1 d .
C(12) C 0.46519(6) 0.2337(2) 0.08501(17) 0.0201(4) Uani 1.00 1 d .
C(13) C 0.41351(7) -0.0502(2) 0.2054(2) 0.0320(5) Uani 1.00 1 d .
C(14) C 0.40297(8) -0.0393(2) 0.3276(2) 0.0443(6) Uani 1.00 1 d .
C(15) C 0.37489(9) -0.1001(2) 0.1362(2) 0.0504(7) Uani 1.00 1 d .
C(16) C 0.49615(7) 0.3198(2) 0.02858(18) 0.0258(4) Uani 1.00 1 d .
C(17) C 0.54202(9) 0.2997(3) 0.0719(2) 0.0712(11) Uani 1.00 1 d .
C(18) C 0.49201(9) 0.3042(2) -0.0964(2) 0.0458(7) Uani 1.00 1 d .
H(1) H 0.3455 0.5430 -0.0056 0.026 Uiso 1.00 1 c R
H(2) H 0.3790 0.3429 -0.0818 0.031 Uiso 1.00 1 c R
H(3) H 0.3390 0.1460 -0.0083 0.029 Uiso 1.00 1 c R
H(4) H 0.2794 0.2382 0.1113 0.023 Uiso 1.00 1 c R
H(5) H 0.2597 0.6117 -0.0301 0.030 Uiso 1.00 1 c R
H(6) H 0.2285 0.4913 -0.0243 0.030 Uiso 1.00 1 c R
H(7) H 0.2176 0.6176 0.0420 0.030 Uiso 1.00 1 c R
H(8) H 0.2221 0.3780 0.1562 0.031 Uiso 1.00 1 c R
H(9) H 0.2547 0.4089 0.2592 0.031 Uiso 1.00 1 c R
H(10) H 0.2168 0.5062 0.2249 0.031 Uiso 1.00 1 c R
H(11) H 0.3047 0.5953 0.2468 0.039 Uiso 1.00 1 c R
H(12) H 0.3091 0.6671 0.1312 0.039 Uiso 1.00 1 c R
H(13) H 0.2666 0.6858 0.2001 0.039 Uiso 1.00 1 c R
H(14) H 0.4913 0.0505 0.1017 0.031 Uiso 1.00 1 c R
H(15) H 0.4376 -0.1128 0.2001 0.038 Uiso 1.00 1 c R
H(16) H 0.3784 0.0180 0.3349 0.053 Uiso 1.00 1 c R
H(17) H 0.3956 -0.1231 0.3561 0.053 Uiso 1.00 1 c R
H(18) H 0.4282 -0.0059 0.3701 0.053 Uiso 1.00 1 c R
H(19) H 0.3502 -0.0432 0.1436 0.060 Uiso 1.00 1 c R
H(20) H 0.3823 -0.1045 0.0583 0.060 Uiso 1.00 1 c R
H(21) H 0.3673 -0.1848 0.1621 0.060 Uiso 1.00 1 c R
H(22) H 0.4880 0.4089 0.0461 0.031 Uiso 1.00 1 c R
H(23) H 0.5602 0.3694 0.0474 0.085 Uiso 1.00 1 c R
H(24) H 0.5429 0.2972 0.1530 0.085 Uiso 1.00 1 c R
H(25) H 0.5529 0.2194 0.0435 0.085 Uiso 1.00 1 c R
H(26) H 0.5134 0.3579 -0.1310 0.055 Uiso 1.00 1 c R
H(27) H 0.4971 0.2155 -0.1157 0.055 Uiso 1.00 1 c R
H(28) H 0.4628 0.3292 -0.1231 0.055 Uiso 1.00 1 c R

loop_
_atom_site_aniso_label
_atom_site_aniso_U_11
_atom_site_aniso_U_22
_atom_site_aniso_U_33
_atom_site_aniso_U_12
_atom_site_aniso_U_13
_atom_site_aniso_U_23
Ti(1) 0.01646(18) 0.0157(2) 0.01633(19) -0.00075(14) 0.00138(14) 0.00014(15)
Cl(1) 0.0239(2) 0.0286(2) 0.0173(2) 0.0003(2) 0.00370(19) 0.0014(2)
Cl(2) 0.0247(2) 0.0216(2) 0.0366(3) -0.0047(2) -0.0003(2) -0.0061(2)
N(1) 0.0177(8) 0.0190(9) 0.0213(9) -0.0024(6) 0.0031(6) 0.0028(7)
N(2) 0.0190(8) 0.0185(9) 0.0208(9) -0.0023(6) 0.0021(6) 0.0023(7)
C(1) 0.0192(9) 0.0188(10) 0.0135(9) 0.0003(7) -0.0022(7) 0.0011(8)
C(2) 0.0235(10) 0.0223(11) 0.0183(10) 0.0005(8) -0.0002(8) 0.0054(8)
C(3) 0.0245(10) 0.0368(13) 0.0143(10) 0.0069(9) 0.0025(8) -0.0005(9)
C(4) 0.0251(10) 0.0256(11) 0.0188(11) 0.0036(8) -0.0041(8) -0.0070(9)
C(5) 0.0181(9) 0.0192(10) 0.0205(10) -0.0021(7) -0.0027(8) -0.0013(8)
C(6) 0.0208(10) 0.0183(10) 0.0200(10) 0.0023(8) 0.0004(8) -0.0022(8)
C(7) 0.0260(11) 0.0227(11) 0.0261(12) 0.0051(8) 0.0005(8) 0.0046(9)
C(8) 0.0257(11) 0.0306(12) 0.0212(11) 0.0058(9) 0.0056(8) 0.0031(9)
C(9) 0.0288(11) 0.0270(12) 0.0415(14) 0.0061(9) -0.0034(10) -0.0147(10)
C(10) 0.0179(9) 0.0209(11) 0.0276(11) 0.0018(8) 0.0020(8) 0.0025(9)
C(11) 0.0180(10) 0.0263(12) 0.0337(12) 0.0031(8) 0.0056(9) 0.0013(9)
C(12) 0.0185(9) 0.0236(11) 0.0182(10) -0.0014(8) 0.0010(8) -0.0019(8)
C(13) 0.0249(11) 0.0200(12) 0.0523(15) 0.0062(9) 0.0130(10) 0.0103(10)
C(14) 0.0399(14) 0.0428(16) 0.0511(17) 0.0007(11) 0.0114(12) 0.0254(13)
C(15) 0.0494(16) 0.0283(14) 0.074(2) -0.0151(12) 0.0080(14) 0.0002(13)
C(16) 0.0240(10) 0.0257(12) 0.0283(12) -0.0049(8) 0.0075(9) 0.0019(9)
C(17) 0.0324(14) 0.114(3) 0.065(2) -0.0370(17) -0.0134(14) 0.043(2)
C(18) 0.0445(15) 0.0593(18) 0.0342(14) -0.0177(13) 0.0069(11) 0.0083(13)

loop_
_atom_type_symbol
_atom_type_description
_atom_type_scat_dispersion_real
_atom_type_scat_dispersion_imag
_atom_type_scat_source
C C 0.003 0.002
;
International Tables for Crystallography
(1992, Vol. C, Tables 4.2.6.8 and 6.1.1.4)
;
H H 0.000 0.000
;
International Tables for Crystallography
(1992, Vol. C, Table 6.1.1.4)
;
N N 0.006 0.003
;
International Tables for Crystallography
(1992, Vol. C, Tables 4.2.6.8 and 6.1.1.4)
;
Cl Cl 0.148 0.159
;
International Tables for Crystallography
(1992, Vol. C, Tables 4.2.6.8 and 6.1.1.4)
;
Ti Ti 0.278 0.446
;
International Tables for Crystallography
(1992, Vol. C, Tables 4.2.6.8 and 6.1.1.4)
;

loop_
_geom_angle_atom_site_label_1
_geom_angle_atom_site_label_2
_geom_angle_atom_site_label_3
_geom_angle
_geom_angle_publ_flag
Cl(1) Ti(1) Cl(2) 98.23(2) yes
Cl(1) Ti(1) N(1) 91.27(5) yes
Cl(1) Ti(1) N(2) 123.39(5) yes
Cl(1) Ti(1) C(1) 92.63(4) yes
Cl(1) Ti(1) C(2) 126.14(5) yes
Cl(1) Ti(1) C(3) 141.96(5) yes
Cl(1) Ti(1) C(4) 110.30(5) yes
Cl(1) Ti(1) C(5) 84.03(5) yes
Cl(2) Ti(1) N(1) 120.73(4) yes
Cl(2) Ti(1) N(2) 90.78(5) yes
Cl(2) Ti(1) C(1) 96.64(4) yes
Cl(2) Ti(1) C(2) 84.31(5) yes
Cl(2) Ti(1) C(3) 107.88(6) yes
Cl(2) Ti(1) C(4) 141.59(5) yes
Cl(2) Ti(1) C(5) 130.65(5) yes
N(1) Ti(1) N(2) 39.70(6) yes
N(1) Ti(1) C(1) 141.41(6) yes
N(1) Ti(1) C(2) 133.19(7) yes
N(1) Ti(1) C(3) 98.29(7) yes
N(1) Ti(1) C(4) 84.72(7) yes
N(1) Ti(1) C(5) 108.43(6) yes
N(2) Ti(1) C(1) 141.79(6) yes
N(2) Ti(1) C(2) 110.29(6) yes
N(2) Ti(1) C(3) 84.15(7) yes
N(2) Ti(1) C(4) 94.21(7) yes
N(2) Ti(1) C(5) 128.80(6) yes
C(1) Ti(1) C(2) 34.35(6) yes
C(1) Ti(1) C(3) 57.88(7) yes
C(1) Ti(1) C(4) 58.03(7) yes
C(1) Ti(1) C(5) 34.25(6) yes
C(2) Ti(1) C(3) 35.00(7) yes
C(2) Ti(1) C(4) 58.28(7) yes
C(2) Ti(1) C(5) 57.21(6) yes
C(3) Ti(1) C(4) 35.41(7) yes
C(3) Ti(1) C(5) 57.99(7) yes
C(4) Ti(1) C(5) 35.02(7) yes
Ti(1) N(1) N(2) 69.39(9) yes
Ti(1) N(1) C(10) 176.48(15) yes
N(2) N(1) C(10) 108.72(15) yes
Ti(1) N(2) N(1) 70.90(9) yes
Ti(1) N(2) C(12) 177.11(14) yes
N(1) N(2) C(12) 109.53(16) yes
Ti(1) C(1) C(2) 70.35(10) yes
Ti(1) C(1) C(5) 70.51(10) yes
Ti(1) C(1) C(6) 131.07(12) yes
C(2) C(1) C(5) 106.36(17) yes
C(2) C(1) C(6) 125.40(17) yes
C(5) C(1) C(6) 127.59(17) yes
Ti(1) C(2) C(1) 75.30(11) yes
Ti(1) C(2) C(3) 70.38(11) yes
C(1) C(2) C(3) 108.79(18) yes
Ti(1) C(3) C(2) 74.62(11) yes
Ti(1) C(3) C(4) 72.39(11) yes
C(2) C(3) C(4) 108.20(18) yes
Ti(1) C(4) C(3) 72.20(12) yes
Ti(1) C(4) C(5) 74.63(11) yes
C(3) C(4) C(5) 107.36(18) yes
Ti(1) C(5) C(1) 75.24(10) yes
Ti(1) C(5) C(4) 70.35(11) yes
C(1) C(5) C(4) 109.28(17) yes
C(1) C(6) C(7) 105.78(16) yes
C(1) C(6) C(8) 111.17(16) yes
C(1) C(6) C(9) 112.44(15) yes
C(7) C(6) C(8) 109.05(16) yes
C(7) C(6) C(9) 108.94(17) yes
C(8) C(6) C(9) 109.33(17) yes
N(1) C(10) C(11) 107.34(18) yes
N(1) C(10) C(13) 121.96(17) yes
C(11) C(10) C(13) 130.70(19) yes
C(10) C(11) C(12) 107.30(18) yes
N(2) C(12) C(11) 107.11(17) yes
N(2) C(12) C(16) 121.09(18) yes
C(11) C(12) C(16) 131.79(18) yes
C(10) C(13) C(14) 111.33(19) yes
C(10) C(13) C(15) 111.1(2) yes
C(14) C(13) C(15) 111.1(2) yes
C(12) C(16) C(17) 111.5(2) yes
C(12) C(16) C(18) 110.99(19) yes
C(17) C(16) C(18) 111.5(2) yes
Ti(1) C(2) H(1) 120.2 no
C(1) C(2) H(1) 125.6 no
C(3) C(2) H(1) 125.6 no
Ti(1) C(3) H(2) 119.1 no
C(2) C(3) H(2) 126.1 no
C(4) C(3) H(2) 125.7 no
Ti(1) C(4) H(3) 118.3 no
C(3) C(4) H(3) 126.3 no
C(5) C(4) H(3) 126.3 no
Ti(1) C(5) H(4) 120.7 no
C(1) C(5) H(4) 125.3 no
C(4) C(5) H(4) 125.4 no
C(6) C(7) H(5) 109.5 no
C(6) C(7) H(6) 109.5 no
C(6) C(7) H(7) 109.5 no
H(5) C(7) H(6) 109.5 no
H(5) C(7) H(7) 109.5 no
H(6) C(7) H(7) 109.5 no
C(6) C(8) H(8) 109.5 no
C(6) C(8) H(9) 109.5 no
C(6) C(8) H(10) 109.5 no
H(8) C(8) H(9) 109.5 no
H(8) C(8) H(10) 109.5 no
H(9) C(8) H(10) 109.5 no
C(6) C(9) H(11) 109.5 no
C(6) C(9) H(12) 109.5 no
C(6) C(9) H(13) 109.5 no
H(11) C(9) H(12) 109.5 no
H(11) C(9) H(13) 109.5 no
H(12) C(9) H(13) 109.5 no
C(10) C(11) H(14) 126.4 no
C(12) C(11) H(14) 126.4 no
C(10) C(13) H(15) 107.7 no
C(14) C(13) H(15) 107.7 no
C(15) C(13) H(15) 107.7 no
C(13) C(14) H(16) 109.5 no
C(13) C(14) H(17) 109.5 no
C(13) C(14) H(18) 109.5 no
H(16) C(14) H(17) 109.5 no
H(16) C(14) H(18) 109.5 no
H(17) C(14) H(18) 109.5 no
C(13) C(15) H(19) 109.5 no
C(13) C(15) H(20) 109.5 no
C(13) C(15) H(21) 109.5 no
H(19) C(15) H(20) 109.5 no
H(19) C(15) H(21) 109.5 no
H(20) C(15) H(21) 109.5 no
C(12) C(16) H(22) 107.5 no
C(17) C(16) H(22) 107.6 no
C(18) C(16) H(22) 107.6 no
C(16) C(17) H(23) 109.5 no
C(16) C(17) H(24) 109.5 no
C(16) C(17) H(25) 109.5 no
H(23) C(17) H(24) 109.5 no
H(23) C(17) H(25) 109.5 no
H(24) C(17) H(25) 109.5 no
C(16) C(18) H(26) 109.5 no
C(16) C(18) H(27) 109.5 no
C(16) C(18) H(28) 109.5 no
H(26) C(18) H(27) 109.5 no
H(26) C(18) H(28) 109.5 no
H(27) C(18) H(28) 109.5 no

loop_
_geom_bond_atom_site_label_1
_geom_bond_atom_site_label_2
_geom_bond_distance
_geom_bond_publ_flag
Ti(1) Cl(1) 2.2979(6) yes
Ti(1) Cl(2) 2.2902(6) yes
Ti(1) N(1) 2.0269(16) yes
Ti(1) N(2) 2.0077(16) yes
Ti(1) C(1) 2.4337(18) yes
Ti(1) C(2) 2.370(2) yes
Ti(1) C(3) 2.315(2) yes
Ti(1) C(4) 2.317(2) yes
Ti(1) C(5) 2.3725(18) yes
N(1) N(2) 1.370(2) yes
N(1) C(10) 1.344(2) yes
N(2) C(12) 1.339(2) yes
C(1) C(2) 1.420(2) yes
C(1) C(5) 1.416(2) yes
C(1) C(6) 1.526(2) yes
C(2) C(3) 1.409(3) yes
C(3) C(4) 1.409(3) yes
C(4) C(5) 1.412(2) yes
C(6) C(7) 1.543(2) yes
C(6) C(8) 1.532(3) yes
C(6) C(9) 1.519(3) yes
C(10) C(11) 1.397(2) yes
C(10) C(13) 1.498(3) yes
C(11) C(12) 1.396(3) yes
C(12) C(16) 1.506(3) yes
C(13) C(14) 1.530(3) yes
C(13) C(15) 1.521(3) yes
C(16) C(17) 1.504(3) yes
C(16) C(18) 1.518(3) yes
C(2) H(1) 0.968 no
C(3) H(2) 0.972 no
C(4) H(3) 1.047 no
C(5) H(4) 0.950 no
C(7) H(5) 0.980 no
C(7) H(6) 0.980 no
C(7) H(7) 0.980 no
C(8) H(8) 0.980 no
C(8) H(9) 0.980 no
C(8) H(10) 0.980 no
C(9) H(11) 0.980 no
C(9) H(12) 0.980 no
C(9) H(13) 0.980 no
C(11) H(14) 0.950 no
C(13) H(15) 1.000 no
C(14) H(16) 0.980 no
C(14) H(17) 0.980 no
C(14) H(18) 0.980 no
C(15) H(19) 0.980 no
C(15) H(20) 0.980 no
C(15) H(21) 0.980 no
C(16) H(22) 1.000 no
C(17) H(23) 0.980 no
C(17) H(24) 0.980 no
C(17) H(25) 0.980 no
C(18) H(26) 0.980 no
C(18) H(27) 0.980 no
C(18) H(28) 0.980 no

loop_
_geom_contact_atom_site_label_1
_geom_contact_atom_site_label_2
_geom_contact_distance
_geom_contact_site_symmetry_2
Cl(1) C(2) 3.550(2) 4_565
C(2) Cl(1) 3.550(2) 4_564
C(5) C(5) 3.556(2) 7_555
Ti(1) H(24) 3.531 2_655
Cl(1) H(1) 2.793 4_565
Cl(1) H(5) 3.244 4_565
Cl(1) H(7) 3.009 6_545
Cl(1) H(10) 3.411 6_545
Cl(1) H(13) 3.353 6_545
Cl(2) H(2) 2.915 4_565
Cl(2) H(21) 3.204 1_565
Cl(2) H(23) 3.568 2_655
Cl(2) H(24) 3.443 2_655
Cl(2) H(26) 3.199 3_665
Cl(2) H(28) 3.158 4_565
N(1) H(24) 2.964 2_655
N(2) H(24) 2.902 2_655
C(2) H(11) 3.306 4_564
C(3) H(11) 3.075 4_564
C(3) H(17) 3.016 4_554
C(4) H(6) 3.107 7_555
C(4) H(8) 2.830 7_555
C(4) H(17) 3.007 4_554
C(5) H(4) 3.240 7_555
C(5) H(6) 3.127 7_555
C(5) H(8) 3.324 7_555
C(7) H(3) 3.313 7_555
C(7) H(4) 3.585 7_555
C(7) H(5) 3.439 7_565
C(7) H(9) 3.181 4_564
C(7) H(19) 3.357 7_555
C(8) H(3) 3.354 7_555
C(8) H(5) 3.392 4_565
C(8) H(6) 3.458 4_565
C(8) H(13) 3.019 6_545
C(8) H(19) 3.401 6_555
C(9) H(4) 3.570 6_555
C(9) H(8) 3.351 6_555
C(9) H(9) 3.380 6_555
C(9) H(21) 3.160 1_565
C(10) H(18) 3.587 4_554
C(10) H(24) 3.347 2_655
C(11) H(14) 3.370 3_655
C(11) H(18) 3.426 2_655
C(11) H(18) 3.300 4_554
C(11) H(24) 3.502 2_655
C(11) H(27) 3.562 3_655
C(12) H(24) 3.255 2_655
C(13) H(27) 3.484 3_655
C(14) H(2) 3.478 4_555
C(14) H(3) 3.076 4_555
C(14) H(14) 3.472 2_655
C(14) H(20) 3.262 4_555
C(14) H(25) 3.400 2_655
C(14) H(27) 3.495 4_555
C(15) H(7) 3.507 7_555
C(15) H(10) 3.540 6_545
C(15) H(12) 3.189 1_545
C(15) H(25) 3.424 3_655
C(16) H(22) 3.050 3_665
C(17) H(18) 3.420 2_655
C(17) H(20) 3.541 3_655
C(17) H(22) 3.499 3_665
C(18) H(15) 3.262 3_655
C(18) H(15) 3.548 4_554
C(18) H(17) 3.566 4_554
C(18) H(22) 3.146 3_665
C(18) H(26) 3.340 2_654
H(1) Cl(1) 2.793 4_564
H(1) H(11) 3.512 4_564
H(1) H(21) 3.564 1_565
H(1) H(23) 3.123 3_665
H(2) Cl(2) 2.915 4_564
H(2) C(14) 3.478 4_554
H(2) H(11) 3.092 4_564
H(2) H(17) 2.500 4_554
H(2) H(21) 3.520 4_554
H(2) H(23) 3.588 3_665
H(3) C(7) 3.313 7_555
H(3) C(8) 3.354 7_555
H(3) C(14) 3.076 4_554
H(3) H(6) 2.586 7_555
H(3) H(7) 3.305 7_555
H(3) H(8) 2.552 7_555
H(3) H(10) 3.463 7_555
H(3) H(16) 2.877 4_554
H(3) H(17) 2.463 4_554
H(3) H(18) 3.509 4_554
H(4) C(5) 3.240 7_555
H(4) C(7) 3.585 7_555
H(4) C(9) 3.570 6_545
H(4) H(4) 3.188 7_555
H(4) H(6) 2.648 7_555
H(4) H(8) 3.455 7_555
H(4) H(10) 3.148 6_545
H(4) H(11) 3.519 6_545
H(4) H(13) 2.796 6_545
H(5) Cl(1) 3.244 4_564
H(5) C(7) 3.439 7_565
H(5) C(8) 3.392 4_564
H(5) H(5) 3.078 7_565
H(5) H(7) 2.949 7_565
H(5) H(9) 2.552 4_564
H(5) H(10) 3.423 4_564
H(5) H(12) 3.354 7_565
H(5) H(13) 3.050 7_565
H(6) C(4) 3.107 7_555
H(6) C(5) 3.127 7_555
H(6) C(8) 3.458 4_564
H(6) H(3) 2.586 7_555
H(6) H(4) 2.648 7_555
H(6) H(9) 2.967 4_564
H(6) H(10) 3.035 4_564
H(6) H(19) 2.824 7_555
H(7) Cl(1) 3.009 6_555
H(7) C(15) 3.507 7_555
H(7) H(3) 3.305 7_555
H(7) H(5) 2.949 7_565
H(7) H(12) 3.175 7_565
H(7) H(16) 3.539 6_555
H(7) H(19) 3.101 7_555
H(7) H(20) 3.270 7_555
H(7) H(21) 3.592 7_555
H(8) C(4) 2.830 7_555
H(8) C(5) 3.324 7_555
H(8) C(9) 3.351 6_545
H(8) H(3) 2.552 7_555
H(8) H(4) 3.455 7_555
H(8) H(11) 3.326 6_545
H(8) H(12) 3.567 6_545
H(8) H(13) 2.685 6_545
H(8) H(16) 3.445 6_555
H(8) H(19) 3.467 6_555
H(9) C(7) 3.181 4_565
H(9) C(9) 3.380 6_545
H(9) H(5) 2.552 4_565
H(9) H(6) 2.967 4_565
H(9) H(12) 3.523 6_545
H(9) H(13) 2.502 6_545
H(9) H(19) 3.535 6_555
H(10) Cl(1) 3.411 6_555
H(10) C(15) 3.540 6_555
H(10) H(3) 3.463 7_555
H(10) H(4) 3.148 6_555
H(10) H(5) 3.423 4_565
H(10) H(6) 3.035 4_565
H(10) H(13) 3.535 6_545
H(10) H(16) 2.998 6_555
H(10) H(19) 2.715 6_555
H(11) C(2) 3.306 4_565
H(11) C(3) 3.075 4_565
H(11) H(1) 3.512 4_565
H(11) H(2) 3.092 4_565
H(11) H(4) 3.519 6_555
H(11) H(8) 3.326 6_555
H(11) H(21) 3.220 1_565
H(12) C(15) 3.189 1_565
H(12) H(5) 3.354 7_565
H(12) H(7) 3.175 7_565
H(12) H(8) 3.567 6_555
H(12) H(9) 3.523 6_555
H(12) H(19) 3.314 1_565
H(12) H(20) 3.449 1_565
H(12) H(21) 2.401 1_565
H(13) Cl(1) 3.353 6_555
H(13) C(8) 3.019 6_555
H(13) H(4) 2.796 6_555
H(13) H(5) 3.050 7_565
H(13) H(8) 2.685 6_555
H(13) H(9) 2.502 6_555
H(13) H(10) 3.535 6_555
H(13) H(21) 3.451 1_565
H(14) C(11) 3.370 3_655
H(14) C(14) 3.472 2_655
H(14) H(14) 3.600 2_655
H(14) H(14) 2.753 3_655
H(14) H(18) 2.566 2_655
H(14) H(18) 3.370 4_554
H(14) H(25) 3.585 3_655
H(14) H(27) 2.836 3_655
H(15) C(18) 3.262 3_655
H(15) C(18) 3.548 4_555
H(15) H(25) 3.177 3_655
H(15) H(26) 3.132 3_655
H(15) H(27) 2.546 3_655
H(15) H(27) 3.023 4_555
H(15) H(28) 3.201 4_555
H(16) H(3) 2.877 4_555
H(16) H(7) 3.539 6_545
H(16) H(8) 3.445 6_545
H(16) H(10) 2.998 6_545
H(16) H(20) 2.846 4_555
H(16) H(25) 3.304 2_655
H(17) C(3) 3.016 4_555
H(17) C(4) 3.007 4_555
H(17) C(18) 3.566 4_555
H(17) H(2) 2.500 4_555
H(17) H(3) 2.463 4_555
H(17) H(20) 3.465 4_555
H(17) H(27) 3.288 4_555
H(17) H(28) 3.012 4_555
H(18) C(10) 3.587 4_555
H(18) C(11) 3.426 2_655
H(18) C(11) 3.300 4_555
H(18) C(17) 3.420 2_655
H(18) H(3) 3.509 4_555
H(18) H(14) 2.566 2_655
H(18) H(14) 3.370 4_555
H(18) H(20) 2.972 4_555
H(18) H(24) 3.339 2_655
H(18) H(25) 2.653 2_655
H(18) H(27) 3.071 4_555
H(18) H(28) 3.579 4_555
H(19) C(7) 3.357 7_555
H(19) C(8) 3.401 6_545
H(19) H(6) 2.824 7_555
H(19) H(7) 3.101 7_555
H(19) H(8) 3.467 6_545
H(19) H(9) 3.535 6_545
H(19) H(10) 2.715 6_545
H(19) H(12) 3.314 1_545
H(20) C(14) 3.262 4_554
H(20) C(17) 3.541 3_655
H(20) H(7) 3.270 7_555
H(20) H(12) 3.449 1_545
H(20) H(16) 2.846 4_554
H(20) H(17) 3.465 4_554
H(20) H(18) 2.972 4_554
H(20) H(23) 3.582 3_655
H(20) H(25) 2.688 3_655
H(21) Cl(2) 3.204 1_545
H(21) C(9) 3.160 1_545
H(21) H(1) 3.564 1_545
H(21) H(2) 3.520 4_555
H(21) H(7) 3.592 7_555
H(21) H(11) 3.220 1_545
H(21) H(12) 2.401 1_545
H(21) H(13) 3.451 1_545
H(21) H(25) 3.597 3_655
H(22) C(16) 3.050 3_665
H(22) C(17) 3.499 3_665
H(22) C(18) 3.146 3_665
H(22) H(22) 2.359 3_665
H(22) H(23) 2.971 3_665
H(22) H(26) 2.669 3_665
H(22) H(28) 3.270 3_665
H(23) Cl(2) 3.568 2_655
H(23) H(1) 3.123 3_665
H(23) H(2) 3.588 3_665
H(23) H(20) 3.582 3_655
H(23) H(22) 2.971 3_665
H(23) H(28) 3.397 3_665
H(24) Ti(1) 3.531 2_655
H(24) Cl(2) 3.443 2_655
H(24) N(1) 2.964 2_655
H(24) N(2) 2.902 2_655
H(24) C(10) 3.347 2_655
H(24) C(11) 3.502 2_655
H(24) C(12) 3.255 2_655
H(24) H(18) 3.339 2_655
H(25) C(14) 3.400 2_655
H(25) C(15) 3.424 3_655
H(25) H(14) 3.585 3_655
H(25) H(15) 3.177 3_655
H(25) H(16) 3.304 2_655
H(25) H(18) 2.653 2_655
H(25) H(20) 2.688 3_655
H(25) H(21) 3.597 3_655
H(26) Cl(2) 3.199 3_665
H(26) C(18) 3.340 2_654
H(26) H(15) 3.132 3_655
H(26) H(22) 2.669 3_665
H(26) H(26) 2.958 2_654
H(26) H(27) 3.413 2_654
H(26) H(28) 3.108 2_654
H(27) C(11) 3.562 3_655
H(27) C(13) 3.484 3_655
H(27) C(14) 3.495 4_554
H(27) H(14) 2.836 3_655
H(27) H(15) 2.546 3_655
H(27) H(15) 3.023 4_554
H(27) H(17) 3.288 4_554
H(27) H(18) 3.071 4_554
H(27) H(26) 3.413 2_654
H(27) H(27) 3.259 2_654
H(28) Cl(2) 3.158 4_564
H(28) H(15) 3.201 4_554
H(28) H(17) 3.012 4_554
H(28) H(18) 3.579 4_554
H(28) H(22) 3.270 3_665
H(28) H(23) 3.397 3_665
H(28) H(26) 3.108 2_654

loop_
_geom_torsion_atom_site_label_1
_geom_torsion_atom_site_label_2
_geom_torsion_atom_site_label_3
_geom_torsion_atom_site_label_4
_geom_torsion
Cl(1) Ti(1) N(1) N(2) -146.62(9)
Cl(1) Ti(1) N(1) C(10) 155(2)
Cl(1) Ti(1) N(2) N(1) 41.21(11)
Cl(1) Ti(1) N(2) C(12) 140(2)
Cl(1) Ti(1) C(1) C(2) 168.28(11)
Cl(1) Ti(1) C(1) C(5) -75.38(11)
Cl(1) Ti(1) C(1) C(6) 47.97(17)
Cl(1) Ti(1) C(2) C(1) -14.55(13)
Cl(1) Ti(1) C(2) C(3) -131.09(11)
Cl(1) Ti(1) C(3) C(2) 80.98(14)
Cl(1) Ti(1) C(3) C(4) -34.31(17)
Cl(1) Ti(1) C(4) C(3) 158.26(11)
Cl(1) Ti(1) C(4) C(5) 43.85(12)
Cl(1) Ti(1) C(5) C(1) 103.62(11)
Cl(1) Ti(1) C(5) C(4) -139.21(12)
Cl(2) Ti(1) N(1) N(2) -46.26(11)
Cl(2) Ti(1) N(1) C(10) -104(2)
Cl(2) Ti(1) N(2) N(1) 141.60(9)
Cl(2) Ti(1) N(2) C(12) -119(2)
Cl(2) Ti(1) C(1) C(2) 69.68(11)
Cl(2) Ti(1) C(1) C(5) -173.99(10)
Cl(2) Ti(1) C(1) C(6) -50.63(17)
Cl(2) Ti(1) C(2) C(1) -110.59(11)
Cl(2) Ti(1) C(2) C(3) 132.86(11)
Cl(2) Ti(1) C(3) C(2) -50.03(12)
Cl(2) Ti(1) C(3) C(4) -165.32(11)
Cl(2) Ti(1) C(4) C(3) 22.85(17)
Cl(2) Ti(1) C(4) C(5) -91.56(13)
Cl(2) Ti(1) C(5) C(1) 7.89(14)
Cl(2) Ti(1) C(5) C(4) 125.06(11)
N(1) Ti(1) N(2) C(12) 99(2)
N(2) Ti(1) N(1) C(10) -58(2)
N(1) Ti(1) C(1) C(2) -96.38(14)
N(1) Ti(1) C(1) C(5) 19.95(17)
N(1) Ti(1) C(1) C(6) 143.31(16)
C(1) Ti(1) N(1) N(2) 117.57(12)
C(1) Ti(1) N(1) C(10) 60(2)
N(1) Ti(1) C(2) C(1) 121.76(12)
N(1) Ti(1) C(2) C(3) 5.21(15)
C(2) Ti(1) N(1) N(2) 67.30(12)
C(2) Ti(1) N(1) C(10) 9(2)
N(1) Ti(1) C(3) C(2) -176.16(11)
N(1) Ti(1) C(3) C(4) 68.55(13)
C(3) Ti(1) N(1) N(2) 70.32(10)
C(3) Ti(1) N(1) C(10) 12(2)
N(1) Ti(1) C(4) C(3) -112.34(13)
N(1) Ti(1) C(4) C(5) 133.25(12)
C(4) Ti(1) N(1) N(2) 103.11(10)
C(4) Ti(1) N(1) C(10) 45(2)
N(1) Ti(1) C(5) C(1) -167.03(11)
N(1) Ti(1) C(5) C(4) -49.86(13)
C(5) Ti(1) N(1) N(2) 129.25(10)
C(5) Ti(1) N(1) C(10) 71(2)
N(2) Ti(1) C(1) C(2) -30.10(17)
N(2) Ti(1) C(1) C(5) 86.23(15)
N(2) Ti(1) C(1) C(6) -150.41(15)
C(1) Ti(1) N(2) N(1) -116.62(12)
C(1) Ti(1) N(2) C(12) -18(3)
N(2) Ti(1) C(2) C(1) 160.69(11)
N(2) Ti(1) C(2) C(3) 44.14(13)
C(2) Ti(1) N(2) N(1) -134.18(10)
C(2) Ti(1) N(2) C(12) -35(2)
N(2) Ti(1) C(3) C(2) -138.96(12)
N(2) Ti(1) C(3) C(4) 105.75(13)
C(3) Ti(1) N(2) N(1) -110.51(11)
C(3) Ti(1) N(2) C(12) -11(2)
N(2) Ti(1) C(4) C(3) -73.74(13)
N(2) Ti(1) C(4) C(5) 171.85(12)
C(4) Ti(1) N(2) N(1) -76.51(10)
C(4) Ti(1) N(2) C(12) 23(2)
N(2) Ti(1) C(5) C(1) -127.63(11)
N(2) Ti(1) C(5) C(4) -10.46(15)
C(5) Ti(1) N(2) N(1) -70.52(12)
C(5) Ti(1) N(2) C(12) 29(2)
C(1) Ti(1) C(2) C(3) -116.55(17)
C(2) Ti(1) C(1) C(5) 116.33(17)
C(2) Ti(1) C(1) C(6) -120.3(2)
C(1) Ti(1) C(3) C(2) 36.58(11)
C(1) Ti(1) C(3) C(4) -78.71(13)
C(3) Ti(1) C(1) C(2) -37.28(12)
C(3) Ti(1) C(1) C(5) 79.05(13)
C(3) Ti(1) C(1) C(6) -157.6(2)
C(1) Ti(1) C(4) C(3) 78.24(13)
C(1) Ti(1) C(4) C(5) -36.17(11)
C(4) Ti(1) C(1) C(2) -79.33(12)
C(4) Ti(1) C(1) C(5) 37.00(11)
C(4) Ti(1) C(1) C(6) 160.4(2)
C(1) Ti(1) C(5) C(4) 117.17(17)
C(5) Ti(1) C(1) C(2) -116.33(17)
C(5) Ti(1) C(1) C(6) 123.4(2)
C(2) Ti(1) C(3) C(4) -115.29(17)
C(3) Ti(1) C(2) C(1) 116.55(17)
C(2) Ti(1) C(4) C(3) 37.56(12)
C(2) Ti(1) C(4) C(5) -76.85(12)
C(4) Ti(1) C(2) C(1) 78.53(12)
C(4) Ti(1) C(2) C(3) -38.01(12)
C(2) Ti(1) C(5) C(1) -36.98(11)
C(2) Ti(1) C(5) C(4) 80.19(13)
C(5) Ti(1) C(2) C(1) 36.87(11)
C(5) Ti(1) C(2) C(3) -79.68(13)
C(3) Ti(1) C(4) C(5) -114.41(18)
C(4) Ti(1) C(3) C(2) 115.29(17)
C(3) Ti(1) C(5) C(1) -78.70(12)
C(3) Ti(1) C(5) C(4) 38.48(12)
C(5) Ti(1) C(3) C(2) 77.24(12)
C(5) Ti(1) C(3) C(4) -38.05(12)
C(4) Ti(1) C(5) C(1) -117.17(17)
C(5) Ti(1) C(4) C(3) 114.41(18)
Ti(1) N(1) N(2) C(12) -176.97(15)
Ti(1) N(1) C(10) C(11) 58(2)
Ti(1) N(1) C(10) C(13) -123(2)
N(2) N(1) C(10) C(11) 0.7(2)
N(2) N(1) C(10) C(13) -179.53(18)
C(10) N(1) N(2) Ti(1) 176.85(15)
C(10) N(1) N(2) C(12) -0.1(2)
Ti(1) N(2) C(12) C(11) -99(2)
Ti(1) N(2) C(12) C(16) 81(2)
N(1) N(2) C(12) C(11) -0.5(2)
N(1) N(2) C(12) C(16) 178.62(17)
Ti(1) C(1) C(2) C(3) 62.88(13)
Ti(1) C(1) C(5) C(4) -62.58(13)
Ti(1) C(1) C(6) C(7) 162.09(14)
Ti(1) C(1) C(6) C(8) -79.7(2)
Ti(1) C(1) C(6) C(9) 43.3(2)
C(2) C(1) C(5) Ti(1) 61.60(13)
C(2) C(1) C(5) C(4) -1.0(2)
C(5) C(1) C(2) Ti(1) -61.70(13)
C(5) C(1) C(2) C(3) 1.2(2)
C(2) C(1) C(6) C(7) 68.0(2)
C(2) C(1) C(6) C(8) -173.81(18)
C(2) C(1) C(6) C(9) -50.8(2)
C(6) C(1) C(2) Ti(1) 127.02(18)
C(6) C(1) C(2) C(3) -170.10(17)
C(5) C(1) C(6) C(7) -101.5(2)
C(5) C(1) C(6) C(8) 16.8(2)
C(5) C(1) C(6) C(9) 139.7(2)
C(6) C(1) C(5) Ti(1) -127.38(19)
C(6) C(1) C(5) C(4) 170.04(18)
Ti(1) C(2) C(3) C(4) 65.12(14)
C(1) C(2) C(3) Ti(1) -66.06(14)
C(1) C(2) C(3) C(4) -0.9(2)
Ti(1) C(3) C(4) C(5) 66.92(14)
C(2) C(3) C(4) Ti(1) -66.60(14)
C(2) C(3) C(4) C(5) 0.3(2)
Ti(1) C(4) C(5) C(1) 65.70(13)
C(3) C(4) C(5) Ti(1) -65.29(14)
C(3) C(4) C(5) C(1) 0.4(2)
N(1) C(10) C(11) C(12) -1.0(2)
N(1) C(10) C(13) C(14) -58.1(2)
N(1) C(10) C(13) C(15) 66.3(2)
C(11) C(10) C(13) C(14) 121.6(2)
C(11) C(10) C(13) C(15) -114.0(2)
C(13) C(10) C(11) C(12) 179.2(2)
C(10) C(11) C(12) N(2) 1.0(2)
C(10) C(11) C(12) C(16) -178.1(2)
N(2) C(12) C(16) C(17) 137.8(2)
N(2) C(12) C(16) C(18) -97.2(2)
C(11) C(12) C(16) C(17) -43.2(3)
C(11) C(12) C(16) C(18) 81.7(2)
